data_7718333
loop_
_publ_author_name
'Malik, Suvamoy'
'Brand&#xe3;o, Paula'
'Benmansour, Samia'
'G&#xf3;mez-Garc&#xed;a, Carlos J'
'Saha, Amrita'

_publ_section_title
;
 Modulation of the spin crossover behaviour in four manganese(III)
 complexes through cation-anion interactions.
;
_journal_issue 16
_journal_name_full 'Dalton transactions (Cambridge, England : 2003)'
_journal_page_first 6645
_journal_page_last 6652
_journal_paper_doi 10.1039/d5dt00238a
_journal_volume 54
_journal_year 2025
_chemical_formula_moiety 'C29.5 H39.5 Mn N4 O4, F6 P, 0.5(C)'
_chemical_formula_sum 'C30 H40 F6 Mn N4 O4 P'
_chemical_formula_weight 720.57
_space_group_crystal_system monoclinic
_space_group_IT_number 15
_space_group_name_Hall '-C 2yc'
_space_group_name_H-M_alt 'C 1 2/c 1'
_atom_sites_solution_hydrogens geom
_audit_creation_date 2024-09-28
_audit_creation_method
;
Olex2 1.5-alpha
(compiled 2024.02.16 svn.r378c4104 for OlexSys, GUI svn.r6928)
;
_audit_update_record
;
2025-01-17 deposited with the CCDC.	2025-03-17 downloaded from the CCDC.
;
_cell_angle_alpha 90
_cell_angle_beta 105.592(3)
_cell_angle_gamma 90
_cell_formula_units_Z 4
_cell_length_a 20.8183(17)
_cell_length_b 13.6977(11)
_cell_length_c 11.6759(8)
_cell_measurement_reflns_used 464
_cell_measurement_temperature 100.00
_cell_measurement_theta_max 1.872
_cell_measurement_theta_min 27.104
_cell_volume 3207.0(4)
_computing_molecular_graphics 'Olex2 1.5-alpha (Dolomanov et al., 2009)'
_computing_publication_material 'Olex2 1.5-alpha (Dolomanov et al., 2009)'
_computing_structure_refinement 'SHELXL 2018/3 (Sheldrick, 2015)'
_computing_structure_solution 'SHELXT 2018/2 (Sheldrick, 2018)'
_diffrn_ambient_temperature 100.00
_diffrn_measured_fraction_theta_full 0.974
_diffrn_measured_fraction_theta_max 0.980
_diffrn_measurement_device_type CCD
_diffrn_measurement_method 'omega and phi scans'
_diffrn_radiation_type MoK\a
_diffrn_radiation_wavelength 0.71073
_diffrn_reflns_av_R_equivalents 0.0512
_diffrn_reflns_av_unetI/netI 0.0210
_diffrn_reflns_Laue_measured_fraction_full 0.974
_diffrn_reflns_Laue_measured_fraction_max 0.980
_diffrn_reflns_limit_h_max 28
_diffrn_reflns_limit_h_min -28
_diffrn_reflns_limit_k_max 18
_diffrn_reflns_limit_k_min -18
_diffrn_reflns_limit_l_max 15
_diffrn_reflns_limit_l_min -15
_diffrn_reflns_number 63092
_diffrn_reflns_point_group_measured_fraction_full 0.974
_diffrn_reflns_point_group_measured_fraction_max 0.980
_diffrn_reflns_theta_full 25.242
_diffrn_reflns_theta_max 29.203
_diffrn_reflns_theta_min 2.352
_diffrn_source 'fine-focus sealed tube'
_exptl_absorpt_coefficient_mu 0.538
_exptl_absorpt_correction_type multi-scan
_exptl_absorpt_process_details sadabs
_exptl_crystal_colour BROWN
_exptl_crystal_density_diffrn 1.492
_exptl_crystal_description BLOCK
_exptl_crystal_F_000 1496
_exptl_crystal_size_max 0.3
_exptl_crystal_size_mid 0.22
_exptl_crystal_size_min 0.04
_exptl_transmission_factor_max 0.998
_exptl_transmission_factor_min 0.992
_refine_diff_density_max 1.152
_refine_diff_density_min -0.781
_refine_diff_density_rms 0.078
_refine_ls_extinction_method none
_refine_ls_goodness_of_fit_ref 1.078
_refine_ls_hydrogen_treatment constr
_refine_ls_matrix_type full
_refine_ls_number_parameters 247
_refine_ls_number_reflns 4264
_refine_ls_number_restraints 24
_refine_ls_restrained_S_all 1.525
_refine_ls_R_factor_all 0.0577
_refine_ls_R_factor_gt 0.0550
_refine_ls_shift/su_max 0.001
_refine_ls_shift/su_mean 0.000
_refine_ls_structure_factor_coef Fsqd
_refine_ls_weighting_details 'w=1/[\s^2^(Fo^2^)+(0.0668P)^2^+9.3747P] where P=(Fo^2^+2Fc^2^)/3'
_refine_ls_weighting_scheme calc
_refine_ls_wR_factor_gt 0.1435
_refine_ls_wR_factor_ref 0.1461
_reflns_Friedel_coverage 0.000
_reflns_number_gt 4022
_reflns_number_total 4264
_reflns_threshold_expression 'I > 2\s(I)'
_cod_data_source_file d5dt00238a2.cif
_cod_data_source_block complex1_100k
_cod_depositor_comments 'Adding full bibliography for 7718333--7718340.cif.'
_cod_database_code 7718333
_shelx_shelxl_version_number 2018/3
_shelx_space_group_comment
;
The symmetry employed for this shelxl refinement is uniquely defined
by the following loop, which should always be used as a source of
symmetry information in preference to the above space-group names.
They are only intended as comments.
;
_shelx_estimated_absorpt_t_max 0.979
_shelx_estimated_absorpt_t_min 0.855
_olex2_refinement_description
;
1. Fixed Uiso
 At 1.2 times of:
  All C(H) groups, All C(H,H) groups, All N(H) groups
 At 1.5 times of:
  All C(H,H,H) groups
2. Uiso/Uaniso restraints and constraints
Uanis(P1) \\sim Ueq, Uanis(F13) \\sim Ueq, Uanis(F11) \\sim Ueq, Uanis(F12)
\\sim Ueq: with sigma of 0.001 and sigma for terminal atoms of 0.002
3. Others
 Fixed Sof: C9(0.5) H9(0.5) C10(0.5) H10A(0.5) H10B(0.5) C9A(0.25) H9A(0.25)
 C10A(0.5) H10C(0.5) H10D(0.5) C17(0.5) H17A(0.5) H17B(0.5) C16(0.5) H16A(0.5)
 H16B(0.5) C8(0.25)
4.a Ternary CH refined with riding coordinates:
 N2(H2)
4.b Secondary CH2 refined with riding coordinates:
 C12(H12A,H12B), C13(H13A,H13B), C14(H14A,H14B), C15(H15A,H15B), C17(H17A,
 H17B), C16(H16A,H16B)
4.c Aromatic/amide H refined with riding coordinates:
 C3(H3), C5(H5), C9(H9), C9A(H9A), C11(H11)
4.d X=CH2 refined with riding coordinates:
 C10(H10A,H10B), C10A(H10C,H10D)
4.e Idealised Me refined as rotating group:
 C7(H7A,H7B,H7C)
;
_olex2_submission_special_instructions 'No special instructions were received'

loop_
_space_group_symop_operation_xyz
'x, y, z'
'-x, y, -z+1/2'
'x+1/2, y+1/2, z'
'-x+1/2, y+1/2, -z+1/2'
'-x, -y, -z'
'x, -y, z-1/2'
'-x+1/2, -y+1/2, -z'
'x+1/2, -y+1/2, z-1/2'

loop_
_atom_site_label
_atom_site_type_symbol
_atom_site_fract_x
_atom_site_fract_y
_atom_site_fract_z
_atom_site_U_iso_or_equiv
_atom_site_adp_type
_atom_site_occupancy
_atom_site_site_symmetry_order
_atom_site_calc_flag
_atom_site_refinement_flags_posn
_atom_site_refinement_flags_adp
_atom_site_refinement_flags_occupancy
_atom_site_disorder_assembly
_atom_site_disorder_group
Mn1 Mn 0.500000 0.40820(3) 0.750000 0.01667(13) Uani 1 2 d S T P . .
O1 O 0.44710(7) 0.40713(10) 0.59241(13) 0.0213(3) Uani 1 1 d . . . . .
O2 O 0.32422(7) 0.38326(12) 0.46292(14) 0.0261(3) Uani 1 1 d . . . . .
N1 N 0.56843(8) 0.32226(12) 0.68748(15) 0.0203(3) Uani 1 1 d . . . . .
N2 N 0.56286(8) 0.53301(12) 0.72323(17) 0.0232(3) Uani 1 1 d . . . . .
H2 H 0.555316 0.542439 0.635676 0.028 Uiso 1 1 calc R U . . .
C1 C 0.43364(10) 0.32535(14) 0.52828(17) 0.0209(4) Uani 1 1 d . . . . .
C2 C 0.36757(10) 0.31101(16) 0.45482(17) 0.0236(4) Uani 1 1 d . . . . .
C3 C 0.35189(12) 0.22910(19) 0.3834(2) 0.0329(5) Uani 1 1 d . . . . .
H3 H 0.307379 0.219778 0.336434 0.039 Uiso 1 1 calc R U . . .
C4 C 0.40050(15) 0.1599(2) 0.3792(2) 0.0442(7) Uani 1 1 d . . . . .
C5 C 0.46517(13) 0.1730(2) 0.4490(2) 0.0377(6) Uani 1 1 d . . . . .
H5 H 0.498574 0.126703 0.445705 0.045 Uiso 1 1 calc R U . . .
C6 C 0.48183(11) 0.25478(16) 0.52496(18) 0.0251(4) Uani 1 1 d . . . . .
C7 C 0.25584(11) 0.37288(19) 0.3974(2) 0.0299(4) Uani 1 1 d . . . . .
H7A H 0.252792 0.367444 0.312418 0.045 Uiso 1 1 calc R U . . .
H7B H 0.230615 0.430099 0.411026 0.045 Uiso 1 1 calc R U . . .
H7C H 0.237276 0.313967 0.423895 0.045 Uiso 1 1 calc R U . . .
C9 C 0.3679(3) -0.0071(4) 0.3489(5) 0.0378(11) Uani 0.5 1 d . . P A 1
H9 H 0.355888 -0.063854 0.301220 0.045 Uiso 0.5 1 calc R U P A 1
C10 C 0.3658(3) -0.0141(4) 0.4603(6) 0.0427(12) Uani 0.5 1 d . . P A 1
H10A H 0.377354 0.040519 0.511929 0.051 Uiso 0.5 1 calc R U P A 1
H10B H 0.352857 -0.073738 0.489076 0.051 Uiso 0.5 1 calc R U P A 1
C9A C 0.4116(6) 0.0386(7) 0.2288(9) 0.036(2) Uani 0.25 1 d . . P B 2
H9A H 0.409758 0.086646 0.169306 0.044 Uiso 0.25 1 calc R U P B 2
C10A C 0.4482(4) -0.0443(7) 0.2257(9) 0.074(2) Uani 0.5 1 d . . P B 2
H10C H 0.451044 -0.093809 0.283884 0.089 Uiso 0.5 1 calc R U P B 2
H10D H 0.470552 -0.052261 0.165319 0.089 Uiso 0.5 1 calc R U P B 2
C11 C 0.55047(10) 0.26661(15) 0.59613(18) 0.0241(4) Uani 1 1 d . . . . .
H11 H 0.584138 0.230776 0.573400 0.029 Uiso 1 1 calc R U . . .
C12 C 0.64050(9) 0.33476(15) 0.74203(19) 0.0235(4) Uani 1 1 d . . . . .
H12A H 0.665466 0.285406 0.709288 0.028 Uiso 1 1 calc R U . . .
H12B H 0.650391 0.324186 0.828912 0.028 Uiso 1 1 calc R U . . .
C13 C 0.66334(10) 0.43684(17) 0.7180(2) 0.0267(4) Uani 1 1 d . . . . .
H13A H 0.712639 0.439056 0.745445 0.032 Uiso 1 1 calc R U . . .
H13B H 0.650381 0.447866 0.631033 0.032 Uiso 1 1 calc R U . . .
C14 C 0.63576(10) 0.52013(15) 0.7766(2) 0.0254(4) Uani 1 1 d . . . . .
H14A H 0.644230 0.506619 0.862715 0.031 Uiso 1 1 calc R U . . .
H14B H 0.659187 0.581347 0.767562 0.031 Uiso 1 1 calc R U . . .
C15 C 0.53785(10) 0.62079(15) 0.7710(2) 0.0292(5) Uani 1 1 d . . . . .
H15A H 0.555667 0.680336 0.742437 0.035 Uiso 1 1 calc R U . . .
H15B H 0.552690 0.620225 0.858938 0.035 Uiso 1 1 calc R U . . .
P1 P 0.750000 0.250000 0.500000 0.0433(3) Uani 1 2 d S U P . .
F11 F 0.82836(11) 0.23808(19) 0.54990(19) 0.0678(6) Uani 1 1 d . U . . .
F12 F 0.76102(12) 0.30448(19) 0.38628(19) 0.0720(6) Uani 1 1 d . U . . .
F13 F 0.75190(14) 0.3524(2) 0.5649(3) 0.0855(8) Uani 1 1 d . U . . .
C17 C 0.3767(4) 0.0572(6) 0.3144(9) 0.0414(19) Uani 0.5 1 d . . P B 2
H17A H 0.385299 0.004025 0.374006 0.050 Uiso 0.5 1 calc R U P B 2
H17B H 0.328233 0.059233 0.275478 0.050 Uiso 0.5 1 calc R U P B 2
C16 C 0.3876(5) 0.0829(7) 0.2879(8) 0.0402(19) Uani 0.5 1 d . . P A 1
H16A H 0.427991 0.069559 0.261197 0.048 Uiso 0.5 1 calc R U P A 1
H16B H 0.350928 0.102202 0.218182 0.048 Uiso 0.5 1 calc R U P A 1
C8 C 0.4235(5) -0.0159(7) 0.3166(10) 0.037(2) Uani 0.25 1 d . . P B -2

loop_
_atom_site_aniso_label
_atom_site_aniso_U_11
_atom_site_aniso_U_22
_atom_site_aniso_U_33
_atom_site_aniso_U_23
_atom_site_aniso_U_13
_atom_site_aniso_U_12
Mn1 0.01344(19) 0.0154(2) 0.0217(2) 0.000 0.00552(14) 0.000
O1 0.0187(6) 0.0185(6) 0.0256(7) 0.0011(5) 0.0040(5) -0.0002(5)
O2 0.0207(7) 0.0285(7) 0.0262(7) 0.0007(6) 0.0012(5) 0.0010(6)
N1 0.0185(7) 0.0205(7) 0.0232(8) 0.0039(6) 0.0081(6) 0.0024(6)
N2 0.0152(7) 0.0194(7) 0.0351(9) 0.0038(6) 0.0066(6) 0.0004(6)
C1 0.0225(9) 0.0234(9) 0.0176(8) 0.0022(7) 0.0071(7) -0.0001(7)
C2 0.0244(9) 0.0272(9) 0.0191(8) 0.0020(7) 0.0058(7) -0.0002(7)
C3 0.0315(11) 0.0390(12) 0.0245(10) -0.0081(9) 0.0012(8) -0.0010(9)
C4 0.0427(14) 0.0485(15) 0.0359(13) -0.0226(11) 0.0008(11) 0.0060(12)
C5 0.0370(12) 0.0418(13) 0.0322(11) -0.0143(10) 0.0057(9) 0.0094(10)
C6 0.0270(9) 0.0286(10) 0.0207(9) -0.0032(7) 0.0080(7) 0.0029(8)
C7 0.0215(9) 0.0388(12) 0.0279(10) 0.0040(9) 0.0040(8) -0.0022(8)
C9 0.032(2) 0.024(2) 0.048(3) -0.006(2) -0.006(2) -0.0041(19)
C10 0.046(3) 0.026(2) 0.061(3) 0.000(2) 0.021(3) -0.001(2)
C9A 0.051(6) 0.031(5) 0.027(4) -0.010(4) 0.012(4) -0.005(4)
C10A 0.071(5) 0.072(5) 0.088(6) -0.038(5) 0.034(4) 0.008(4)
C11 0.0244(9) 0.0266(9) 0.0243(9) 0.0011(7) 0.0115(7) 0.0053(7)
C12 0.0172(8) 0.0261(9) 0.0282(9) 0.0033(7) 0.0079(7) 0.0046(7)
C13 0.0157(8) 0.0306(10) 0.0361(11) 0.0040(8) 0.0108(8) 0.0004(7)
C14 0.0151(8) 0.0244(9) 0.0373(11) 0.0036(8) 0.0078(7) -0.0014(7)
C15 0.0184(9) 0.0165(9) 0.0515(14) -0.0007(8) 0.0072(9) -0.0013(7)
P1 0.0498(5) 0.0611(6) 0.0215(4) 0.0069(3) 0.0139(3) 0.0354(4)
F11 0.0551(10) 0.0955(13) 0.0532(10) 0.0163(10) 0.0151(8) 0.0348(10)
F12 0.0795(12) 0.0912(13) 0.0548(10) 0.0334(10) 0.0347(9) 0.0479(11)
F13 0.0905(14) 0.0890(14) 0.0882(14) -0.0308(11) 0.0431(11) 0.0187(11)
C17 0.038(3) 0.036(5) 0.049(5) -0.026(4) 0.010(3) -0.009(3)
C16 0.060(5) 0.028(4) 0.032(3) -0.005(2) 0.012(3) -0.009(3)
C8 0.041(5) 0.024(4) 0.042(5) -0.011(4) 0.005(4) 0.001(4)

loop_
_atom_type_symbol
_atom_type_description
_atom_type_scat_dispersion_real
_atom_type_scat_dispersion_imag
_atom_type_scat_source
C C 0.0033 0.0016 'International Tables Vol C Tables 4.2.6.8 and 6.1.1.4'
H H 0.0000 0.0000 'International Tables Vol C Tables 4.2.6.8 and 6.1.1.4'
F F 0.0171 0.0103 'International Tables Vol C Tables 4.2.6.8 and 6.1.1.4'
Mn Mn 0.3368 0.7283 'International Tables Vol C Tables 4.2.6.8 and 6.1.1.4'
N N 0.0061 0.0033 'International Tables Vol C Tables 4.2.6.8 and 6.1.1.4'
O O 0.0106 0.0060 'International Tables Vol C Tables 4.2.6.8 and 6.1.1.4'
P P 0.1023 0.0942 'International Tables Vol C Tables 4.2.6.8 and 6.1.1.4'

loop_
_geom_angle_atom_site_label_1
_geom_angle_atom_site_label_2
_geom_angle_atom_site_label_3
_geom_angle
_geom_angle_site_symmetry_1
_geom_angle_site_symmetry_3
_geom_angle_publ_flag
O1 Mn1 O1 179.11(9) 2_656 . ?
O1 Mn1 N1 85.96(6) . . ?
O1 Mn1 N1 93.54(6) . 2_656 ?
O1 Mn1 N1 93.54(6) 2_656 . ?
O1 Mn1 N1 85.96(6) 2_656 2_656 ?
O1 Mn1 N2 94.63(6) 2_656 2_656 ?
O1 Mn1 N2 94.63(6) . . ?
O1 Mn1 N2 86.06(7) 2_656 . ?
O1 Mn1 N2 86.06(6) . 2_656 ?
N1 Mn1 N1 112.64(9) . 2_656 ?
N1 Mn1 N2 84.46(6) . . ?
N1 Mn1 N2 84.46(6) 2_656 2_656 ?
N1 Mn1 N2 161.53(7) 2_656 . ?
N1 Mn1 N2 161.53(7) . 2_656 ?
N2 Mn1 N2 79.62(9) 2_656 . ?
C1 O1 Mn1 122.48(12) . . ?
C2 O2 C7 118.30(18) . . ?
C11 N1 Mn1 122.90(14) . . ?
C11 N1 C12 117.63(17) . . ?
C12 N1 Mn1 119.09(13) . . ?
Mn1 N2 H2 107.8 . . ?
C14 N2 Mn1 114.96(12) . . ?
C14 N2 H2 107.8 . . ?
C15 N2 Mn1 106.98(12) . . ?
C15 N2 H2 107.8 . . ?
C15 N2 C14 111.19(16) . . ?
O1 C1 C2 118.45(18) . . ?
O1 C1 C6 123.40(18) . . ?
C6 C1 C2 118.07(19) . . ?
O2 C2 C1 114.14(18) . . ?
O2 C2 C3 125.36(19) . . ?
C3 C2 C1 120.5(2) . . ?
C2 C3 H3 119.5 . . ?
C2 C3 C4 121.0(2) . . ?
C4 C3 H3 119.5 . . ?
C3 C4 C17 118.4(4) . . ?
C3 C4 C16 121.2(5) . . ?
C5 C4 C3 119.4(2) . . ?
C5 C4 C17 121.1(4) . . ?
C5 C4 C16 118.6(5) . . ?
C4 C5 H5 119.7 . . ?
C4 C5 C6 120.5(2) . . ?
C6 C5 H5 119.7 . . ?
C1 C6 C5 120.5(2) . . ?
C1 C6 C11 120.50(19) . . ?
C5 C6 C11 119.0(2) . . ?
O2 C7 H7A 109.5 . . ?
O2 C7 H7B 109.5 . . ?
O2 C7 H7C 109.5 . . ?
H7A C7 H7B 109.5 . . ?
H7A C7 H7C 109.5 . . ?
H7B C7 H7C 109.5 . . ?
C10 C9 H9 116.5 . . ?
C10 C9 C16 127.0(5) . . ?
C16 C9 H9 116.5 . . ?
C9 C10 H10A 120.0 . . ?
C9 C10 H10B 120.0 . . ?
H10A C10 H10B 120.0 . . ?
C10A C9A H9A 117.8 . . ?
C10A C9A C17 124.3(10) . . ?
C17 C9A H9A 117.8 . . ?
C8 C9A H9A 169.4 . . ?
C8 C9A C10A 62.2(8) . . ?
C8 C9A C17 63.1(8) . . ?
C9A C10A H10C 120.0 . . ?
C9A C10A H10D 120.0 . . ?
H10C C10A H10D 120.0 . . ?
C8 C10A C9A 54.0(7) . . ?
C8 C10A H10C 67.0 . . ?
C8 C10A H10D 168.3 . . ?
N1 C11 C6 124.25(18) . . ?
N1 C11 H11 117.9 . . ?
C6 C11 H11 117.9 . . ?
N1 C12 H12A 109.4 . . ?
N1 C12 H12B 109.4 . . ?
N1 C12 C13 110.98(16) . . ?
H12A C12 H12B 108.0 . . ?
C13 C12 H12A 109.4 . . ?
C13 C12 H12B 109.4 . . ?
C12 C13 H13A 108.4 . . ?
C12 C13 H13B 108.4 . . ?
H13A C13 H13B 107.5 . . ?
C14 C13 C12 115.51(17) . . ?
C14 C13 H13A 108.4 . . ?
C14 C13 H13B 108.4 . . ?
N2 C14 C13 111.50(18) . . ?
N2 C14 H14A 109.3 . . ?
N2 C14 H14B 109.3 . . ?
C13 C14 H14A 109.3 . . ?
C13 C14 H14B 109.3 . . ?
H14A C14 H14B 108.0 . . ?
N2 C15 C15 108.58(16) . 2_656 ?
N2 C15 H15A 110.0 . . ?
N2 C15 H15B 110.0 . . ?
C15 C15 H15A 110.0 2_656 . ?
C15 C15 H15B 110.0 2_656 . ?
H15A C15 H15B 108.4 . . ?
F11 P1 F11 180.0 . 7_656 ?
F11 P1 F12 89.43(12) . . ?
F11 P1 F12 89.42(12) 7_656 7_656 ?
F11 P1 F12 90.57(12) 7_656 . ?
F11 P1 F12 90.57(12) . 7_656 ?
F11 P1 F13 88.60(14) . 7_656 ?
F11 P1 F13 91.40(14) . . ?
F11 P1 F13 88.60(14) 7_656 . ?
F11 P1 F13 91.40(14) 7_656 7_656 ?
F12 P1 F12 180.0 . 7_656 ?
F13 P1 F12 89.61(15) . . ?
F13 P1 F12 90.39(15) 7_656 . ?
F13 P1 F12 89.61(15) 7_656 7_656 ?
F13 P1 F12 90.39(15) . 7_656 ?
F13 P1 F13 180.00(19) 7_656 . ?
C4 C17 H17A 109.7 . . ?
C4 C17 H17B 109.7 . . ?
C9A C17 C4 109.8(7) . . ?
C9A C17 H17A 109.7 . . ?
C9A C17 H17B 109.7 . . ?
H17A C17 H17B 108.2 . . ?
C8 C17 C4 119.6(7) . . ?
C8 C17 C9A 52.5(7) . . ?
C8 C17 H17A 57.7 . . ?
C8 C17 H17B 130.6 . . ?
C4 C16 C9 105.0(6) . . ?
C4 C16 H16A 110.7 . . ?
C4 C16 H16B 110.7 . . ?
C9 C16 H16A 110.7 . . ?
C9 C16 H16B 110.7 . . ?
H16A C16 H16B 108.8 . . ?
C9A C8 C10A 63.8(8) . . ?
C9A C8 C17 64.4(8) . . ?
C10A C8 C17 127.1(10) . . ?

loop_
_geom_bond_atom_site_label_1
_geom_bond_atom_site_label_2
_geom_bond_distance
_geom_bond_site_symmetry_2
_geom_bond_publ_flag
Mn1 O1 1.8733(15) 2_656 ?
Mn1 O1 1.8733(15) . ?
Mn1 N1 2.1229(16) 2_656 ?
Mn1 N1 2.1229(16) . ?
Mn1 N2 2.2255(17) 2_656 ?
Mn1 N2 2.2256(17) . ?
O1 C1 1.335(2) . ?
O2 C2 1.360(3) . ?
O2 C7 1.431(2) . ?
N1 C11 1.282(3) . ?
N1 C12 1.474(2) . ?
N2 H2 1.0000 . ?
N2 C14 1.488(2) . ?
N2 C15 1.478(3) . ?
C1 C2 1.425(3) . ?
C1 C6 1.401(3) . ?
C2 C3 1.384(3) . ?
C3 H3 0.9500 . ?
C3 C4 1.397(4) . ?
C4 C5 1.385(4) . ?
C4 C17 1.612(8) . ?
C4 C16 1.473(10) . ?
C5 H5 0.9500 . ?
C5 C6 1.413(3) . ?
C6 C11 1.456(3) . ?
C7 H7A 0.9800 . ?
C7 H7B 0.9800 . ?
C7 H7C 0.9800 . ?
C9 H9 0.9500 . ?
C9 C10 1.316(9) . ?
C9 C16 1.533(9) . ?
C10 H10A 0.9500 . ?
C10 H10B 0.9500 . ?
C9A H9A 0.9500 . ?
C9A C10A 1.374(13) . ?
C9A C17 1.407(13) . ?
C9A C8 1.238(16) . ?
C10A H10C 0.9500 . ?
C10A H10D 0.9500 . ?
C10A C8 1.354(13) . ?
C11 H11 0.9500 . ?
C12 H12A 0.9900 . ?
C12 H12B 0.9900 . ?
C12 C13 1.527(3) . ?
C13 H13A 0.9900 . ?
C13 H13B 0.9900 . ?
C13 C14 1.520(3) . ?
C14 H14A 0.9900 . ?
C14 H14B 0.9900 . ?
C15 C15 1.519(4) 2_656 ?
C15 H15A 0.9900 . ?
C15 H15B 0.9900 . ?
P1 F11 1.586(2) 7_656 ?
P1 F11 1.586(2) . ?
P1 F12 1.593(2) 7_656 ?
P1 F12 1.593(2) . ?
P1 F13 1.589(3) 7_656 ?
P1 F13 1.589(3) . ?
C17 H17A 0.9900 . ?
C17 H17B 0.9900 . ?
C17 C8 1.392(13) . ?
C16 H16A 0.9900 . ?
C16 H16B 0.9900 . ?

loop_
_geom_torsion_atom_site_label_1
_geom_torsion_atom_site_label_2
_geom_torsion_atom_site_label_3
_geom_torsion_atom_site_label_4
_geom_torsion
_geom_torsion_site_symmetry_1
_geom_torsion_site_symmetry_2
_geom_torsion_site_symmetry_3
_geom_torsion_site_symmetry_4
_geom_torsion_publ_flag
Mn1 O1 C1 C2 138.28(15) . . . . ?
Mn1 O1 C1 C6 -44.8(2) . . . . ?
Mn1 N1 C11 C6 -0.4(3) . . . . ?
Mn1 N1 C12 C13 -64.75(19) . . . . ?
Mn1 N2 C14 C13 64.7(2) . . . . ?
Mn1 N2 C15 C15 -44.6(3) . . . 2_656 ?
O1 C1 C2 O2 -2.5(3) . . . . ?
O1 C1 C2 C3 177.56(19) . . . . ?
O1 C1 C6 C5 -175.7(2) . . . . ?
O1 C1 C6 C11 1.8(3) . . . . ?
O2 C2 C3 C4 178.5(2) . . . . ?
N1 Mn1 O1 C1 48.16(15) . . . . ?
N1 Mn1 O1 C1 -64.32(15) 2_656 . . . ?
N1 C12 C13 C14 66.5(2) . . . . ?
N2 Mn1 O1 C1 132.26(15) . . . . ?
N2 Mn1 O1 C1 -148.51(15) 2_656 . . . ?
C1 C2 C3 C4 -1.6(4) . . . . ?
C1 C6 C11 N1 20.3(3) . . . . ?
C2 C1 C6 C5 1.2(3) . . . . ?
C2 C1 C6 C11 178.67(18) . . . . ?
C2 C3 C4 C5 0.9(4) . . . . ?
C2 C3 C4 C17 168.6(5) . . . . ?
C2 C3 C4 C16 -168.4(4) . . . . ?
C3 C4 C5 C6 0.9(5) . . . . ?
C3 C4 C17 C9A 127.4(7) . . . . ?
C3 C4 C17 C8 -175.2(8) . . . . ?
C3 C4 C16 C9 -97.5(6) . . . . ?
C4 C5 C6 C1 -1.9(4) . . . . ?
C4 C5 C6 C11 -179.4(3) . . . . ?
C4 C17 C8 C9A -93.2(9) . . . . ?
C4 C17 C8 C10A -105.7(11) . . . . ?
C5 C4 C17 C9A -65.0(9) . . . . ?
C5 C4 C17 C8 -7.6(11) . . . . ?
C5 C4 C16 C9 93.1(7) . . . . ?
C5 C6 C11 N1 -162.2(2) . . . . ?
C6 C1 C2 O2 -179.52(17) . . . . ?
C6 C1 C2 C3 0.5(3) . . . . ?
C7 O2 C2 C1 -176.69(17) . . . . ?
C7 O2 C2 C3 3.3(3) . . . . ?
C10 C9 C16 C4 -2.5(11) . . . . ?
C9A C10A C8 C17 12.6(10) . . . . ?
C9A C17 C8 C10A -12.5(10) . . . . ?
C10A C9A C17 C4 124.6(10) . . . . ?
C10A C9A C17 C8 11.9(9) . . . . ?
C10A C9A C8 C17 -168.9(9) . . . . ?
C11 N1 C12 C13 108.4(2) . . . . ?
C12 N1 C11 C6 -173.31(19) . . . . ?
C12 C13 C14 N2 -68.7(2) . . . . ?
C14 N2 C15 C15 -170.8(2) . . . 2_656 ?
C15 N2 C14 C13 -173.56(18) . . . . ?
C17 C4 C5 C6 -166.6(5) . . . . ?
C17 C9A C10A C8 -12.0(9) . . . . ?
C17 C9A C8 C10A 168.9(9) . . . . ?
C16 C4 C5 C6 170.4(4) . . . . ?
C8 C9A C17 C4 112.7(8) . . . . ?
